data_4335704
loop_
_publ_author_name
'Irene Prat'
'Anna Company'
'Teresa Corona'
'Teodor Parella'
'Xavi Ribas'
'Miquel Costas'

_publ_section_title
;
 Assessing the Impact of Electronic and Steric Tuning of the Ligand in the
 Spin State and Catalytic Oxidation Ability of the FeII(Pytacn) Family of
 Complexes
;
_journal_name_full 'Inorganic Chemistry'
_journal_page_first 9229
_journal_page_last 9244
_journal_paper_doi 10.1021/ic4004033
_journal_volume 52
_journal_year 2013
_chemical_formula_moiety 'C16 H23 F6 Fe N5 O8 S2'
_chemical_formula_sum 'C16 H23 F6 Fe N5 O8 S2'
_chemical_formula_weight 647.36
_chemical_name_systematic
;
 ?
;
_space_group_crystal_system monoclinic
_space_group_IT_number 14
_space_group_name_Hall '-P 2ybc'
_space_group_name_H-M_alt 'P 1 21/c 1'
_symmetry_space_group_name_Hall '-P 2ybc'
_symmetry_space_group_name_H-M 'P 1 21/c 1'
_atom_sites_solution_hydrogens geom
_audit_creation_method SHELXL-2013
_cell_angle_alpha 90
_cell_angle_beta 95.722(2)
_cell_angle_gamma 90
_cell_formula_units_Z 4
_cell_length_a 9.4350(8)
_cell_length_b 14.8017(12)
_cell_length_c 17.4272(14)
_cell_measurement_reflns_used 5483
_cell_measurement_temperature 100(2)
_cell_measurement_theta_max 28.17
_cell_measurement_theta_min 2.17
_cell_volume 2421.7(3)
_computing_cell_refinement 'Bruker SMART'
_computing_data_collection 'Bruker SMART'
_computing_data_reduction 'Bruker SAINT'
_computing_molecular_graphics 'Bruker SHELXTL'
_computing_publication_material 'Bruker SHELXTL'
_computing_structure_refinement 'SHELXL-2013 (Sheldrick, 2013)'
_computing_structure_solution 'Bruker SHELXTL'
_diffrn_ambient_temperature 100(2)
_diffrn_measured_fraction_theta_full 0.998
_diffrn_measured_fraction_theta_max 0.985
_diffrn_measurement_device_type 'CCD area detector'
_diffrn_measurement_method 'phi and omega scans'
_diffrn_radiation_monochromator graphite
_diffrn_radiation_source 'sealed tube'
_diffrn_radiation_type MoK\a
_diffrn_radiation_wavelength 0.71073
_diffrn_reflns_av_R_equivalents 0.0398
_diffrn_reflns_av_unetI/netI 0.0272
_diffrn_reflns_Laue_measured_fraction_full 0.998
_diffrn_reflns_Laue_measured_fraction_max 0.985
_diffrn_reflns_limit_h_max 12
_diffrn_reflns_limit_h_min -12
_diffrn_reflns_limit_k_max 19
_diffrn_reflns_limit_k_min -19
_diffrn_reflns_limit_l_max 22
_diffrn_reflns_limit_l_min -22
_diffrn_reflns_number 37799
_diffrn_reflns_point_group_measured_fraction_full 0.998
_diffrn_reflns_point_group_measured_fraction_max 0.985
_diffrn_reflns_theta_full 25.242
_diffrn_reflns_theta_max 28.339
_diffrn_reflns_theta_min 2.169
_exptl_absorpt_coefficient_mu 0.895
_exptl_absorpt_correction_T_max 1.0
_exptl_absorpt_correction_T_min 0.892607
_exptl_absorpt_correction_type empirical
_exptl_absorpt_process_details 'SADABS v2.10 BRUKER 2001'
_exptl_crystal_colour violet
_exptl_crystal_density_diffrn 1.776
_exptl_crystal_description plate
_exptl_crystal_F_000 1320
_exptl_crystal_size_max 0.35
_exptl_crystal_size_mid 0.30
_exptl_crystal_size_min 0.12
_refine_diff_density_max 1.862
_refine_diff_density_min -0.844
_refine_diff_density_rms 0.103
_refine_ls_extinction_method none
_refine_ls_goodness_of_fit_ref 1.056
_refine_ls_hydrogen_treatment constr
_refine_ls_matrix_type full
_refine_ls_number_parameters 345
_refine_ls_number_reflns 5956
_refine_ls_number_restraints 9
_refine_ls_restrained_S_all 1.079
_refine_ls_R_factor_all 0.0532
_refine_ls_R_factor_gt 0.0439
_refine_ls_shift/su_max 0.001
_refine_ls_shift/su_mean 0.000
_refine_ls_structure_factor_coef Fsqd
_refine_ls_weighting_details 'w=1/[\s^2^(Fo^2^)+(0.0651P)^2^+3.5661P] where P=(Fo^2^+2Fc^2^)/3'
_refine_ls_weighting_scheme calc
_refine_ls_wR_factor_gt 0.1163
_refine_ls_wR_factor_ref 0.1233
_reflns_Friedel_coverage 0.000
_reflns_number_gt 5068
_reflns_number_total 5956
_reflns_threshold_expression 'I > 2\s(I)'
_cod_data_source_file ic4004033_si_002_06.cif
_cod_data_source_block '[Fe(OTf)2(H,NO2Pytacn)]'
_cod_database_code 4335704
_shelx_space_group_comment
;
The symmetry employed for this shelxl refinement is uniquely defined
by the following loop, which should always be used as a source of
symmetry information in preference to the above space-group names.
They are only intended as comments.
;
_shelxl_version_number 2013-3

loop_
_space_group_symop_operation_xyz
'x, y, z'
'-x, y+1/2, -z+1/2'
'-x, -y, -z'
'x, -y-1/2, z-1/2'

loop_
_atom_site_label
_atom_site_type_symbol
_atom_site_fract_x
_atom_site_fract_y
_atom_site_fract_z
_atom_site_U_iso_or_equiv
_atom_site_adp_type
_atom_site_occupancy
_atom_site_site_symmetry_order
_atom_site_calc_flag
_atom_site_refinement_flags_posn
_atom_site_refinement_flags_adp
Fe1 Fe 0.71276(4) 0.22018(2) 0.25421(2) 0.01350(10) Uani 1 1 d . .
S1 S 0.85911(7) 0.03144(4) 0.33424(4) 0.01747(14) Uani 1 1 d . .
O3 O 0.8166(2) 0.12625(13) 0.32432(12) 0.0253(4) Uani 1 1 d . .
F1 F 0.65717(19) 0.01452(13) 0.42585(12) 0.0365(4) Uani 1 1 d . .
C1 C 0.4613(3) 0.21167(17) 0.13619(14) 0.0173(5) Uani 1 1 d . .
N1 N 0.5599(2) 0.15440(14) 0.16987(12) 0.0164(4) Uani 1 1 d . .
S2 S 0.46093(7) 0.24467(4) 0.38895(4) 0.01908(14) Uani 1 1 d . .
F2 F 0.8590(2) 0.05748(13) 0.48259(10) 0.0342(4) Uani 1 1 d . .
O2 O 0.1407(3) 0.11140(19) -0.01403(16) 0.0473(6) Uani 1 1 d . U
O4 O 0.7814(2) -0.02926(14) 0.28139(12) 0.0281(4) Uani 1 1 d . .
C2 C 0.3531(3) 0.18295(19) 0.08215(15) 0.0203(5) Uani 1 1 d . .
H2A H 0.2831 0.2238 0.0598 0.024 Uiso 1 1 calc R U
F3 F 0.8294(2) -0.08110(12) 0.44565(11) 0.0343(4) Uani 1 1 d . .
O1 O 0.2544(3) -0.01496(17) -0.02221(15) 0.0419(6) Uani 1 1 d . U
O5 O 1.0110(2) 0.02024(13) 0.34591(12) 0.0250(4) Uani 1 1 d . .
C3 C 0.3508(3) 0.09258(18) 0.06206(14) 0.0192(5) Uani 1 1 d . .
F4 F 0.25022(18) 0.16751(14) 0.30433(10) 0.0360(4) Uani 1 1 d . .
O6 O 0.5416(2) 0.21638(14) 0.32610(11) 0.0249(4) Uani 1 1 d . .
N3 N 0.6223(2) 0.33394(14) 0.18570(12) 0.0172(4) Uani 1 1 d . .
C4 C 0.4519(3) 0.03284(18) 0.09444(15) 0.0202(5) Uani 1 1 d . .
H4A H 0.4513 -0.0289 0.0796 0.024 Uiso 1 1 calc R U
F5 F 0.21081(17) 0.19070(12) 0.42275(10) 0.0266(4) Uani 1 1 d . .
N4 N 0.8364(2) 0.33195(15) 0.31187(13) 0.0186(4) Uani 1 1 d . .
C5 C 0.5544(3) 0.06680(17) 0.14957(14) 0.0174(5) Uani 1 1 d . .
H5A H 0.6232 0.0265 0.1739 0.021 Uiso 1 1 calc R U
O7 O 0.3992(2) 0.33275(14) 0.37938(15) 0.0366(5) Uani 1 1 d . .
N5 N 0.8804(2) 0.23396(14) 0.17418(12) 0.0175(4) Uani 1 1 d . .
N2 N 0.2265(2) 0.05610(16) 0.00023(12) 0.0201(4) Uani 1 1 d . U
F6 F 0.3503(2) 0.08288(12) 0.39480(12) 0.0368(4) Uani 1 1 d . .
O8 O 0.5282(2) 0.22423(17) 0.46436(12) 0.0341(5) Uani 1 1 d . .
C6 C 0.4732(3) 0.30995(17) 0.16064(15) 0.0200(5) Uani 1 1 d . .
H6A H 0.4370 0.3490 0.1169 0.024 Uiso 1 1 calc R U
H6B H 0.4138 0.3206 0.2035 0.024 Uiso 1 1 calc R U
C7 C 0.6310(3) 0.41090(17) 0.24059(15) 0.0196(5) Uani 1 1 d . .
H7A H 0.5639 0.4010 0.2800 0.024 Uiso 1 1 calc R U
H7B H 0.6033 0.4674 0.2126 0.024 Uiso 1 1 calc R U
C8 C 0.7826(3) 0.42006(17) 0.27999(16) 0.0208(5) Uani 1 1 d . .
H8A H 0.8462 0.4423 0.2422 0.025 Uiso 1 1 calc R U
H8B H 0.7837 0.4649 0.3222 0.025 Uiso 1 1 calc R U
C9 C 0.8320(3) 0.32991(19) 0.39649(15) 0.0231(5) Uani 1 1 d . .
H9A H 0.8992 0.3745 0.4206 0.035 Uiso 1 1 calc R U
H9B H 0.8585 0.2695 0.4160 0.035 Uiso 1 1 calc R U
H9C H 0.7355 0.3444 0.4089 0.035 Uiso 1 1 calc R U
C10 C 0.9843(3) 0.31279(19) 0.29351(16) 0.0213(5) Uani 1 1 d . .
H10A H 1.0197 0.2574 0.3209 0.026 Uiso 1 1 calc R U
H10B H 1.0473 0.3635 0.3118 0.026 Uiso 1 1 calc R U
C11 C 0.9900(3) 0.30012(18) 0.20695(16) 0.0209(5) Uani 1 1 d . .
H11A H 0.9738 0.3590 0.1806 0.025 Uiso 1 1 calc R U
H11B H 1.0858 0.2784 0.1973 0.025 Uiso 1 1 calc R U
C12 C 0.9490(3) 0.14721(18) 0.15789(16) 0.0219(5) Uani 1 1 d . .
H12A H 1.0114 0.1559 0.1168 0.033 Uiso 1 1 calc R U
H12B H 0.8756 0.1025 0.1414 0.033 Uiso 1 1 calc R U
H12C H 1.0053 0.1258 0.2046 0.033 Uiso 1 1 calc R U
C13 C 0.8014(3) 0.26946(17) 0.10226(15) 0.0198(5) Uani 1 1 d . .
H13A H 0.7411 0.2209 0.0774 0.024 Uiso 1 1 calc R U
H13B H 0.8703 0.2881 0.0660 0.024 Uiso 1 1 calc R U
C14 C 0.7073(3) 0.35033(17) 0.11861(15) 0.0207(5) Uani 1 1 d . .
H14A H 0.7683 0.4042 0.1294 0.025 Uiso 1 1 calc R U
H14B H 0.6413 0.3633 0.0721 0.025 Uiso 1 1 calc R U
C15 C 0.7981(3) 0.00475(18) 0.42769(16) 0.0226(5) Uani 1 1 d . .
C16 C 0.3100(3) 0.16727(18) 0.37712(16) 0.0210(5) Uani 1 1 d . .

loop_
_atom_site_aniso_label
_atom_site_aniso_U_11
_atom_site_aniso_U_22
_atom_site_aniso_U_33
_atom_site_aniso_U_23
_atom_site_aniso_U_13
_atom_site_aniso_U_12
Fe1 0.01553(18) 0.01244(17) 0.01266(18) 0.00095(12) 0.00211(12) 0.00023(13)
S1 0.0200(3) 0.0159(3) 0.0164(3) 0.0009(2) 0.0013(2) 0.0035(2)
O3 0.0325(10) 0.0181(9) 0.0253(10) 0.0041(7) 0.0019(8) 0.0071(8)
F1 0.0261(9) 0.0408(11) 0.0449(11) 0.0029(9) 0.0146(8) 0.0001(8)
C1 0.0181(11) 0.0198(12) 0.0145(11) 0.0027(9) 0.0037(9) 0.0022(9)
N1 0.0183(10) 0.0164(10) 0.0146(10) 0.0019(8) 0.0022(7) 0.0002(8)
S2 0.0179(3) 0.0211(3) 0.0188(3) -0.0017(2) 0.0050(2) -0.0020(2)
F2 0.0449(11) 0.0374(10) 0.0200(9) -0.0065(7) 0.0014(7) 0.0004(8)
O2 0.0331(12) 0.0532(14) 0.0527(16) 0.0016(12) -0.0098(11) 0.0129(9)
O4 0.0330(11) 0.0271(10) 0.0224(10) -0.0044(8) -0.0065(8) 0.0042(9)
C2 0.0193(12) 0.0244(13) 0.0172(12) 0.0034(10) 0.0010(9) 0.0015(10)
F3 0.0463(11) 0.0247(9) 0.0324(10) 0.0126(7) 0.0056(8) 0.0027(8)
O1 0.0495(14) 0.0351(10) 0.0402(14) -0.0126(10) 0.0003(11) -0.0027(9)
O5 0.0199(9) 0.0244(10) 0.0310(11) -0.0005(8) 0.0041(8) 0.0039(8)
C3 0.0183(11) 0.0257(13) 0.0136(11) 0.0010(9) 0.0014(9) -0.0037(10)
F4 0.0247(8) 0.0579(12) 0.0245(9) -0.0098(8) -0.0018(7) -0.0064(8)
O6 0.0212(9) 0.0357(11) 0.0189(9) -0.0020(8) 0.0078(7) -0.0035(8)
N3 0.0201(10) 0.0157(10) 0.0163(10) 0.0013(8) 0.0039(8) 0.0016(8)
C4 0.0230(12) 0.0192(12) 0.0183(12) -0.0001(9) 0.0022(10) -0.0029(10)
F5 0.0225(8) 0.0300(9) 0.0294(9) -0.0007(7) 0.0120(6) -0.0021(7)
N4 0.0192(10) 0.0186(10) 0.0185(11) -0.0027(8) 0.0041(8) -0.0015(8)
C5 0.0198(11) 0.0168(11) 0.0154(11) 0.0026(9) 0.0014(9) 0.0000(9)
O7 0.0358(12) 0.0195(10) 0.0567(15) 0.0044(10) 0.0155(11) -0.0005(9)
N5 0.0195(10) 0.0155(10) 0.0180(11) -0.0011(8) 0.0035(8) -0.0007(8)
N2 0.0254(7) 0.0252(7) 0.0107(7) 0.0068(6) 0.0062(6) -0.0010(6)
F6 0.0401(10) 0.0185(8) 0.0535(12) 0.0007(8) 0.0130(9) -0.0002(7)
O8 0.0273(11) 0.0558(15) 0.0189(10) -0.0052(9) 0.0012(8) -0.0031(10)
C6 0.0201(12) 0.0182(11) 0.0211(13) 0.0012(9) 0.0000(9) 0.0035(10)
C7 0.0254(13) 0.0142(11) 0.0200(12) -0.0008(9) 0.0058(10) 0.0029(10)
C8 0.0258(13) 0.0150(11) 0.0224(13) -0.0035(9) 0.0061(10) -0.0029(10)
C9 0.0259(13) 0.0257(13) 0.0174(13) -0.0055(10) 0.0011(10) -0.0036(11)
C10 0.0180(12) 0.0233(12) 0.0225(13) -0.0035(10) 0.0021(9) -0.0036(10)
C11 0.0198(12) 0.0184(12) 0.0255(13) -0.0033(10) 0.0071(10) -0.0039(10)
C12 0.0230(12) 0.0191(12) 0.0245(13) -0.0043(10) 0.0062(10) 0.0022(10)
C13 0.0269(13) 0.0186(11) 0.0149(12) 0.0005(9) 0.0066(10) -0.0001(10)
C14 0.0303(14) 0.0179(11) 0.0147(12) 0.0040(9) 0.0065(10) 0.0013(10)
C15 0.0246(13) 0.0200(12) 0.0235(13) 0.0013(10) 0.0044(10) 0.0006(10)
C16 0.0200(12) 0.0201(12) 0.0235(13) -0.0022(10) 0.0052(10) -0.0005(10)

loop_
_atom_type_symbol
_atom_type_description
_atom_type_scat_dispersion_real
_atom_type_scat_dispersion_imag
_atom_type_scat_source
C C 0.0033 0.0016 'International Tables Vol C Tables 4.2.6.8 and 6.1.1.4'
H H 0.0000 0.0000 'International Tables Vol C Tables 4.2.6.8 and 6.1.1.4'
F F 0.0171 0.0103 'International Tables Vol C Tables 4.2.6.8 and 6.1.1.4'
N N 0.0061 0.0033 'International Tables Vol C Tables 4.2.6.8 and 6.1.1.4'
O O 0.0106 0.0060 'International Tables Vol C Tables 4.2.6.8 and 6.1.1.4'
S S 0.1246 0.1234 'International Tables Vol C Tables 4.2.6.8 and 6.1.1.4'
Fe Fe 0.3463 0.8444 'International Tables Vol C Tables 4.2.6.8 and 6.1.1.4'

loop_
_geom_angle_atom_site_label_1
_geom_angle_atom_site_label_2
_geom_angle_atom_site_label_3
_geom_angle
O3 Fe1 O6 88.67(8)
O3 Fe1 N1 110.21(8)
O6 Fe1 N1 84.04(8)
O3 Fe1 N3 172.35(8)
O6 Fe1 N3 93.64(8)
N1 Fe1 N3 77.31(8)
O3 Fe1 N4 92.16(8)
O6 Fe1 N4 98.53(8)
N1 Fe1 N4 157.57(8)
N3 Fe1 N4 80.29(8)
O3 Fe1 N5 96.28(8)
O6 Fe1 N5 175.02(8)
N1 Fe1 N5 94.71(8)
N3 Fe1 N5 81.38(8)
N4 Fe1 N5 80.79(8)
O4 S1 O5 117.22(12)
O4 S1 O3 114.06(12)
O5 S1 O3 112.62(12)
O4 S1 C15 104.53(13)
O5 S1 C15 104.35(13)
O3 S1 C15 101.87(12)
S1 O3 Fe1 146.55(14)
N1 C1 C2 122.2(2)
N1 C1 C6 116.9(2)
C2 C1 C6 120.9(2)
C5 N1 C1 119.0(2)
C5 N1 Fe1 127.85(17)
C1 N1 Fe1 113.17(17)
O7 S2 O8 115.90(15)
O7 S2 O6 114.30(13)
O8 S2 O6 114.35(13)
O7 S2 C16 104.78(13)
O8 S2 C16 103.91(13)
O6 S2 C16 101.25(12)
C3 C2 C1 117.4(2)
C3 C2 H2A 121.3
C1 C2 H2A 121.3
C4 C3 C2 121.6(2)
C4 C3 N2 119.2(2)
C2 C3 N2 119.2(2)
S2 O6 Fe1 156.03(13)
C6 N3 C7 111.4(2)
C6 N3 C14 112.1(2)
C7 N3 C14 112.2(2)
C6 N3 Fe1 106.57(15)
C7 N3 Fe1 104.21(15)
C14 N3 Fe1 109.84(15)
C3 C4 C5 117.2(2)
C3 C4 H4A 121.4
C5 C4 H4A 121.4
C9 N4 C8 110.4(2)
C9 N4 C10 109.3(2)
C8 N4 C10 112.2(2)
C9 N4 Fe1 111.88(16)
C8 N4 Fe1 110.01(16)
C10 N4 Fe1 102.90(15)
N1 C5 C4 122.6(2)
N1 C5 H5A 118.7
C4 C5 H5A 118.7
C12 N5 C13 109.7(2)
C12 N5 C11 110.1(2)
C13 N5 C11 111.1(2)
C12 N5 Fe1 113.18(16)
C13 N5 Fe1 103.48(15)
C11 N5 Fe1 109.21(15)
O2 N2 O1 138.0(3)
O2 N2 C3 110.7(2)
O1 N2 C3 110.8(2)
N3 C6 C1 110.9(2)
N3 C6 H6A 109.5
C1 C6 H6A 109.5
N3 C6 H6B 109.5
C1 C6 H6B 109.5
H6A C6 H6B 108.1
N3 C7 C8 110.3(2)
N3 C7 H7A 109.6
C8 C7 H7A 109.6
N3 C7 H7B 109.6
C8 C7 H7B 109.6
H7A C7 H7B 108.1
N4 C8 C7 111.0(2)
N4 C8 H8A 109.4
C7 C8 H8A 109.4
N4 C8 H8B 109.4
C7 C8 H8B 109.4
H8A C8 H8B 108.0
N4 C9 H9A 109.5
N4 C9 H9B 109.5
H9A C9 H9B 109.5
N4 C9 H9C 109.5
H9A C9 H9C 109.5
H9B C9 H9C 109.5
N4 C10 C11 111.2(2)
N4 C10 H10A 109.4
C11 C10 H10A 109.4
N4 C10 H10B 109.4
C11 C10 H10B 109.4
H10A C10 H10B 108.0
N5 C11 C10 111.5(2)
N5 C11 H11A 109.3
C10 C11 H11A 109.3
N5 C11 H11B 109.3
C10 C11 H11B 109.3
H11A C11 H11B 108.0
N5 C12 H12A 109.5
N5 C12 H12B 109.5
H12A C12 H12B 109.5
N5 C12 H12C 109.5
H12A C12 H12C 109.5
H12B C12 H12C 109.5
N5 C13 C14 111.7(2)
N5 C13 H13A 109.3
C14 C13 H13A 109.3
N5 C13 H13B 109.3
C14 C13 H13B 109.3
H13A C13 H13B 107.9
N3 C14 C13 112.5(2)
N3 C14 H14A 109.1
C13 C14 H14A 109.1
N3 C14 H14B 109.1
C13 C14 H14B 109.1
H14A C14 H14B 107.8
F2 C15 F1 108.3(2)
F2 C15 F3 108.8(2)
F1 C15 F3 107.8(2)
F2 C15 S1 111.42(19)
F1 C15 S1 110.96(19)
F3 C15 S1 109.47(19)
F5 C16 F6 107.9(2)
F5 C16 F4 108.1(2)
F6 C16 F4 107.8(2)
F5 C16 S2 110.85(18)
F6 C16 S2 111.17(19)
F4 C16 S2 110.89(19)

loop_
_geom_bond_atom_site_label_1
_geom_bond_atom_site_label_2
_geom_bond_distance
Fe1 O3 2.0365(19)
Fe1 O6 2.1415(19)
Fe1 N1 2.183(2)
Fe1 N3 2.188(2)
Fe1 N4 2.208(2)
Fe1 N5 2.220(2)
S1 O4 1.435(2)
S1 O5 1.437(2)
S1 O3 1.4650(19)
S1 C15 1.824(3)
F1 C15 1.334(3)
C1 N1 1.349(3)
C1 C2 1.385(4)
C1 C6 1.517(4)
N1 C5 1.344(3)
S2 O7 1.431(2)
S2 O8 1.434(2)
S2 O6 1.456(2)
S2 C16 1.824(3)
F2 C15 1.321(3)
O2 N2 1.161(3)
C2 C3 1.382(4)
C2 H2A 0.9500
F3 C15 1.335(3)
O1 N2 1.161(3)
C3 C4 1.379(4)
C3 N2 1.605(3)
F4 C16 1.336(3)
N3 C6 1.474(3)
N3 C7 1.484(3)
N3 C14 1.502(3)
C4 C5 1.388(4)
C4 H4A 0.9500
F5 C16 1.333(3)
N4 C9 1.480(3)
N4 C8 1.487(3)
N4 C10 1.490(3)
C5 H5A 0.9500
N5 C12 1.478(3)
N5 C13 1.489(3)
N5 C11 1.495(3)
F6 C16 1.333(3)
C6 H6A 0.9900
C6 H6B 0.9900
C7 C8 1.530(4)
C7 H7A 0.9900
C7 H7B 0.9900
C8 H8A 0.9900
C8 H8B 0.9900
C9 H9A 0.9800
C9 H9B 0.9800
C9 H9C 0.9800
C10 C11 1.526(4)
C10 H10A 0.9900
C10 H10B 0.9900
C11 H11A 0.9900
C11 H11B 0.9900
C12 H12A 0.9800
C12 H12B 0.9800
C12 H12C 0.9800
C13 C14 1.534(4)
C13 H13A 0.9900
C13 H13B 0.9900
C14 H14A 0.9900
C14 H14B 0.9900

loop_
_geom_torsion_atom_site_label_1
_geom_torsion_atom_site_label_2
_geom_torsion_atom_site_label_3
_geom_torsion_atom_site_label_4
_geom_torsion
O4 S1 O3 Fe1 -16.6(3)
O5 S1 O3 Fe1 120.2(2)
C15 S1 O3 Fe1 -128.5(2)
C2 C1 N1 C5 1.0(4)
C6 C1 N1 C5 -179.5(2)
C2 C1 N1 Fe1 -178.68(19)
C6 C1 N1 Fe1 0.9(3)
N1 C1 C2 C3 -1.4(4)
C6 C1 C2 C3 179.0(2)
C1 C2 C3 C4 0.2(4)
C1 C2 C3 N2 179.4(2)
O7 S2 O6 Fe1 66.7(4)
O8 S2 O6 Fe1 -70.2(4)
C16 S2 O6 Fe1 178.8(3)
C2 C3 C4 C5 1.5(4)
N2 C3 C4 C5 -177.8(2)
C1 N1 C5 C4 0.8(4)
Fe1 N1 C5 C4 -179.58(18)
C3 C4 C5 N1 -2.0(4)
C4 C3 N2 O2 170.9(3)
C2 C3 N2 O2 -8.4(3)
C4 C3 N2 O1 -15.2(3)
C2 C3 N2 O1 165.5(2)
C7 N3 C6 C1 -154.4(2)
C14 N3 C6 C1 78.9(3)
Fe1 N3 C6 C1 -41.3(2)
N1 C1 C6 N3 28.2(3)
C2 C1 C6 N3 -152.3(2)
C6 N3 C7 C8 166.7(2)
C14 N3 C7 C8 -66.7(3)
Fe1 N3 C7 C8 52.1(2)
C9 N4 C8 C7 -103.4(2)
C10 N4 C8 C7 134.4(2)
Fe1 N4 C8 C7 20.5(2)
N3 C7 C8 N4 -50.1(3)
C9 N4 C10 C11 171.5(2)
C8 N4 C10 C11 -65.8(3)
Fe1 N4 C10 C11 52.5(2)
C12 N5 C11 C10 -105.3(2)
C13 N5 C11 C10 133.1(2)
Fe1 N5 C11 C10 19.6(2)
N4 C10 C11 N5 -50.4(3)
C12 N5 C13 C14 170.0(2)
C11 N5 C13 C14 -68.1(3)
Fe1 N5 C13 C14 49.0(2)
C6 N3 C14 C13 -101.2(3)
C7 N3 C14 C13 132.5(2)
Fe1 N3 C14 C13 17.1(3)
N5 C13 C14 N3 -46.4(3)
O4 S1 C15 F2 -178.59(19)
O5 S1 C15 F2 57.8(2)
O3 S1 C15 F2 -59.6(2)
O4 S1 C15 F1 -57.8(2)
O5 S1 C15 F1 178.53(18)
O3 S1 C15 F1 61.2(2)
O4 S1 C15 F3 61.0(2)
O5 S1 C15 F3 -62.6(2)
O3 S1 C15 F3 -179.97(19)
O7 S2 C16 F5 -51.7(2)
O8 S2 C16 F5 70.4(2)
O6 S2 C16 F5 -170.79(19)
O7 S2 C16 F6 -171.7(2)
O8 S2 C16 F6 -49.6(2)
O6 S2 C16 F6 69.2(2)
O7 S2 C16 F4 68.4(2)
O8 S2 C16 F4 -169.52(19)
O6 S2 C16 F4 -50.7(2)
